data_7042455
loop_
_publ_author_name
'Lunsford, Allen M.'
'Goldstein, Kristina F.'
'Cohan, Matthew A.'
'Denny, Jason A.'
'Bhuvanesh, Nattamai'
'Ding, Shengda'
'Hall, Michael B.'
'Darensbourg, Marcetta Y.'

_publ_section_title
;
 Comparisons of MN2S2vs. bipyridine as redox-active ligands to manganese
 and rhenium in (L-L)M'(CO)3Cl complexes.
;
_journal_issue 16
_journal_name_full 'Dalton transactions (Cambridge, England : 2003)'
_journal_page_first 5175
_journal_page_last 5182
_journal_paper_doi 10.1039/c7dt00600d
_journal_volume 46
_journal_year 2017
_chemical_formula_sum 'C12 H18 Br Mn N2 Ni O3 S2'
_chemical_formula_weight 495.96
_space_group_crystal_system orthorhombic
_space_group_IT_number 62
_space_group_name_Hall '-P 2ac 2n'
_space_group_name_H-M_alt 'P n m a'
_symmetry_space_group_name_Hall '-P 2ac 2n'
_symmetry_space_group_name_H-M 'P n m a'
_atom_sites_solution_hydrogens geom
_audit_creation_method SHELXL-2014/7
_audit_update_record
;
2016-11-21 deposited with the CCDC.
2017-03-13 downloaded from the CCDC.
;
_cell_angle_alpha 90
_cell_angle_beta 90
_cell_angle_gamma 90
_cell_formula_units_Z 4
_cell_length_a 12.4666(8)
_cell_length_b 12.2823(7)
_cell_length_c 10.8128(6)
_cell_measurement_reflns_used 6199
_cell_measurement_temperature 150(2)
_cell_measurement_theta_max 27.44
_cell_measurement_theta_min 2.49
_cell_volume 1655.64(17)
_computing_cell_refinement 'Bruker SAINT'
_computing_data_collection 'Bruker APEX2'
_computing_data_reduction 'Bruker SAINT'
_computing_molecular_graphics 'Bruker SHELXTL'
_computing_publication_material 'Bruker SHELXTL'
_computing_structure_refinement 'SHELXL-2014/7 (Sheldrick, 2014)'
_computing_structure_solution 'SHELXS-97 (Sheldrick 2008)'
_diffrn_ambient_temperature 150(2)
_diffrn_measured_fraction_theta_full 0.999
_diffrn_measured_fraction_theta_max 0.998
_diffrn_measurement_device_type 'Bruker APEX-II CCD'
_diffrn_measurement_method '\f and \w scans'
_diffrn_radiation_type MoK\a
_diffrn_radiation_wavelength 0.71073
_diffrn_reflns_av_R_equivalents 0.0780
_diffrn_reflns_av_unetI/netI 0.0317
_diffrn_reflns_Laue_measured_fraction_full 0.999
_diffrn_reflns_Laue_measured_fraction_max 0.998
_diffrn_reflns_limit_h_max 16
_diffrn_reflns_limit_h_min -16
_diffrn_reflns_limit_k_max 15
_diffrn_reflns_limit_k_min -15
_diffrn_reflns_limit_l_max 14
_diffrn_reflns_limit_l_min -14
_diffrn_reflns_number 24026
_diffrn_reflns_point_group_measured_fraction_full 0.999
_diffrn_reflns_point_group_measured_fraction_max 0.998
_diffrn_reflns_theta_full 25.242
_diffrn_reflns_theta_max 27.520
_diffrn_reflns_theta_min 2.493
_exptl_absorpt_coefficient_mu 4.576
_exptl_absorpt_correction_T_max 0.6576
_exptl_absorpt_correction_T_min 0.5136
_exptl_absorpt_correction_type multi-scan
_exptl_absorpt_process_details sadabs
_exptl_crystal_colour red
_exptl_crystal_density_diffrn 1.990
_exptl_crystal_description block
_exptl_crystal_F_000 992
_exptl_crystal_size_max 0.168
_exptl_crystal_size_mid 0.100
_exptl_crystal_size_min 0.100
_refine_diff_density_max 0.553
_refine_diff_density_min -0.687
_refine_diff_density_rms 0.106
_refine_ls_extinction_method none
_refine_ls_goodness_of_fit_ref 1.085
_refine_ls_hydrogen_treatment constr
_refine_ls_matrix_type full
_refine_ls_number_parameters 119
_refine_ls_number_reflns 1994
_refine_ls_number_restraints 3
_refine_ls_restrained_S_all 1.084
_refine_ls_R_factor_all 0.0432
_refine_ls_R_factor_gt 0.0319
_refine_ls_shift/su_max 0.000
_refine_ls_shift/su_mean 0.000
_refine_ls_structure_factor_coef Fsqd
_refine_ls_weighting_details 'w=1/[\s^2^(Fo^2^)+(0.0283P)^2^+4.4711P] where P=(Fo^2^+2Fc^2^)/3'
_refine_ls_weighting_scheme calc
_refine_ls_wR_factor_gt 0.0763
_refine_ls_wR_factor_ref 0.0814
_reflns_Friedel_coverage 0.000
_reflns_number_gt 1675
_reflns_number_total 1994
_reflns_threshold_expression 'I > 2\s(I)'
_cod_data_source_file c7dt00600d3.cif
_cod_data_source_block NidachMn
_cod_depositor_comments 'Adding full bibliography for 7042451--7042457.cif.'
_cod_database_code 7042455
_shelx_shelxl_version_number 2014/7
_shelx_space_group_comment
;
The symmetry employed for this shelxl refinement is uniquely defined
by the following loop, which should always be used as a source of
symmetry information in preference to the above space-group names.
They are only intended as comments.
;
_shelx_estimated_absorpt_t_min 0.514
_shelx_estimated_absorpt_t_max 0.658

loop_
_space_group_symop_operation_xyz
'x, y, z'
'-x+1/2, -y, z+1/2'
'x+1/2, -y+1/2, -z+1/2'
'-x, y+1/2, -z'
'-x, -y, -z'
'x-1/2, y, -z-1/2'
'-x-1/2, y-1/2, z-1/2'
'x, -y-1/2, z'

loop_
_atom_site_label
_atom_site_type_symbol
_atom_site_fract_x
_atom_site_fract_y
_atom_site_fract_z
_atom_site_U_iso_or_equiv
_atom_site_adp_type
_atom_site_occupancy
_atom_site_site_symmetry_order
_atom_site_calc_flag
_atom_site_refinement_flags_posn
_atom_site_refinement_flags_adp
_atom_site_refinement_flags_occupancy
_atom_site_disorder_assembly
_atom_site_disorder_group
Br1 Br 0.47168(4) 0.2500 0.02248(5) 0.02623(14) Uani 0.9601(9) 2 d DS T P A 1
Ni1 Ni 0.68707(4) 0.2500 0.23025(5) 0.01434(15) Uani 0.9601(9) 2 d DS T P A 1
Mn1 Mn 0.66407(6) 0.2500 -0.05721(6) 0.01707(17) Uani 0.9601(9) 2 d DS T P A 1
S1 S 0.72720(6) 0.37530(7) 0.09843(8) 0.01773(18) Uani 0.9601(9) 1 d D . P A 1
O1 O 0.8745(3) 0.2500 -0.1606(3) 0.0267(8) Uani 1 2 d S T P A 1
O2 O 0.6033(2) 0.0767(2) -0.2318(2) 0.0330(6) Uani 1 1 d . . . A 1
N1 N 0.6267(2) 0.3545(2) 0.3444(2) 0.0170(5) Uani 1 1 d . . . A 1
C1 C 0.8034(6) 0.2500 -0.1248(5) 0.0296(13) Uani 1 2 d S T P A 1
C2 C 0.6240(3) 0.1442(3) -0.1625(3) 0.0226(7) Uani 1 1 d . . . A 1
C3 C 0.6224(3) 0.4676(3) 0.1544(3) 0.0211(7) Uani 1 1 d . . . A 1
H3A H 0.6342 0.5419 0.1216 0.025 Uiso 1 1 calc R U . A 1
H3B H 0.5510 0.4421 0.1269 0.025 Uiso 1 1 calc R U . A 1
C4 C 0.6288(3) 0.4679(3) 0.2945(3) 0.0203(7) Uani 1 1 d . . . A 1
H4A H 0.6957 0.5045 0.3209 0.024 Uiso 1 1 calc R U . A 1
H4B H 0.5675 0.5095 0.3286 0.024 Uiso 1 1 calc R U . A 1
C5 C 0.5150(2) 0.3134(3) 0.3587(3) 0.0232(7) Uani 1 1 d . . . A 1
H5A H 0.4700 0.3406 0.2898 0.028 Uiso 1 1 calc R U . A 1
H5B H 0.4842 0.3406 0.4372 0.028 Uiso 1 1 calc R U . A 1
C6 C 0.6850(3) 0.3538(3) 0.4653(3) 0.0247(7) Uani 1 1 d . . . A 1
H6A H 0.6608 0.4167 0.5154 0.030 Uiso 1 1 calc R U . A 1
H6B H 0.7628 0.3629 0.4495 0.030 Uiso 1 1 calc R U . A 1
C7 C 0.6677(4) 0.2500 0.5390(4) 0.0264(11) Uani 1 2 d S T P A 1
H7A H 0.5935 0.2500 0.5717 0.032 Uiso 1 2 calc R U P A 1
H7B H 0.7172 0.2500 0.6105 0.032 Uiso 1 2 calc R U P A 1
Br1A Br 0.7718(9) 0.2500 0.0122(12) 0.02623(14) Uani 0.0399(9) 2 d DS T P A 2
Ni1A Ni 0.5604(11) 0.2500 0.2308(12) 0.01434(15) Uani 0.0399(9) 2 d DS T P A 2
Mn1A Mn 0.5759(11) 0.2500 -0.0580(14) 0.01707(17) Uani 0.0399(9) 2 d DS T P A 2
S1A S 0.5179(15) 0.3753(12) 0.1005(14) 0.01773(18) Uani 0.0399(9) 1 d D . P A 2

loop_
_atom_site_aniso_label
_atom_site_aniso_U_11
_atom_site_aniso_U_22
_atom_site_aniso_U_33
_atom_site_aniso_U_23
_atom_site_aniso_U_13
_atom_site_aniso_U_12
Br1 0.0167(2) 0.0327(3) 0.0294(3) 0.000 0.0002(2) 0.000
Ni1 0.0113(3) 0.0151(3) 0.0166(3) 0.000 0.0008(2) 0.000
Mn1 0.0139(3) 0.0204(4) 0.0169(3) 0.000 0.0009(3) 0.000
S1 0.0155(4) 0.0176(4) 0.0201(4) 0.0008(3) 0.0018(3) -0.0008(3)
O1 0.036(2) 0.0197(18) 0.0239(19) 0.000 0.0002(17) 0.000
O2 0.0329(14) 0.0342(14) 0.0318(14) -0.0093(12) -0.0022(11) -0.0072(12)
N1 0.0138(12) 0.0178(13) 0.0194(13) 0.0000(10) 0.0005(10) 0.0020(10)
C1 0.058(4) 0.010(2) 0.020(3) 0.000 -0.023(3) 0.000
C2 0.0136(14) 0.0283(17) 0.0258(18) 0.0039(14) 0.0008(13) -0.0006(13)
C3 0.0211(16) 0.0180(15) 0.0241(16) -0.0001(13) 0.0021(13) 0.0025(13)
C4 0.0199(15) 0.0170(15) 0.0239(17) -0.0017(13) -0.0001(13) 0.0020(13)
C5 0.0150(15) 0.0285(18) 0.0260(17) -0.0023(14) -0.0002(13) 0.0032(13)
C6 0.0229(17) 0.0273(18) 0.0240(17) -0.0049(14) -0.0046(14) -0.0001(14)
C7 0.031(3) 0.030(3) 0.018(2) 0.000 -0.003(2) 0.000
Br1A 0.0167(2) 0.0327(3) 0.0294(3) 0.000 0.0002(2) 0.000
Ni1A 0.0113(3) 0.0151(3) 0.0166(3) 0.000 0.0008(2) 0.000
Mn1A 0.0139(3) 0.0204(4) 0.0169(3) 0.000 0.0009(3) 0.000
S1A 0.0155(4) 0.0176(4) 0.0201(4) 0.0008(3) 0.0018(3) -0.0008(3)

loop_
_atom_type_symbol
_atom_type_description
_atom_type_scat_dispersion_real
_atom_type_scat_dispersion_imag
_atom_type_scat_source
C C 0.0033 0.0016 'International Tables Vol C Tables 4.2.6.8 and 6.1.1.4'
H H 0.0000 0.0000 'International Tables Vol C Tables 4.2.6.8 and 6.1.1.4'
N N 0.0061 0.0033 'International Tables Vol C Tables 4.2.6.8 and 6.1.1.4'
O O 0.0106 0.0060 'International Tables Vol C Tables 4.2.6.8 and 6.1.1.4'
S S 0.1246 0.1234 'International Tables Vol C Tables 4.2.6.8 and 6.1.1.4'
Ni Ni 0.3393 1.1124 'International Tables Vol C Tables 4.2.6.8 and 6.1.1.4'
Mn Mn 0.3368 0.7283 'International Tables Vol C Tables 4.2.6.8 and 6.1.1.4'
Br Br -0.2901 2.4595 'International Tables Vol C Tables 4.2.6.8 and 6.1.1.4'

loop_
_geom_angle_atom_site_label_1
_geom_angle_atom_site_label_2
_geom_angle_atom_site_label_3
_geom_angle
_geom_angle_site_symmetry_1
_geom_angle_site_symmetry_3
N1 Ni1 N1 83.17(15) 8_565 .
N1 Ni1 S1 170.45(8) 8_565 .
N1 Ni1 S1 92.22(8) . .
N1 Ni1 S1 92.23(8) 8_565 8_565
N1 Ni1 S1 170.45(8) . 8_565
S1 Ni1 S1 91.07(5) . 8_565
C2 Mn1 C2 92.6(2) . 8_565
C2 Mn1 C1 90.60(14) . .
C2 Mn1 C1 90.60(14) 8_565 .
C2 Mn1 S1 94.07(11) . 8_565
C2 Mn1 S1 173.28(11) 8_565 8_565
C1 Mn1 S1 88.27(11) . 8_565
C2 Mn1 S1 173.28(11) . .
C2 Mn1 S1 94.07(11) 8_565 .
C1 Mn1 S1 88.27(11) . .
S1 Mn1 S1 79.28(4) 8_565 .
C2 Mn1 Br1 87.29(10) . .
C2 Mn1 Br1 87.29(10) 8_565 .
C1 Mn1 Br1 176.95(15) . .
S1 Mn1 Br1 94.08(3) 8_565 .
S1 Mn1 Br1 94.08(3) . .
C3 S1 Ni1 93.32(11) . .
C3 S1 Mn1 113.11(11) . .
Ni1 S1 Mn1 85.99(3) . .
C5 N1 C4 111.6(2) . .
C5 N1 C6 111.3(3) . .
C4 N1 C6 108.2(2) . .
C5 N1 Ni1 101.86(19) . .
C4 N1 Ni1 112.42(19) . .
C6 N1 Ni1 111.4(2) . .
O1 C1 Mn1 179.2(5) . .
O2 C2 Mn1 176.8(3) . .
C4 C3 S1 107.1(2) . .
C4 C3 H3A 110.3 . .
S1 C3 H3A 110.3 . .
C4 C3 H3B 110.3 . .
S1 C3 H3B 110.3 . .
H3A C3 H3B 108.5 . .
N1 C4 C3 110.9(3) . .
N1 C4 H4A 109.4 . .
C3 C4 H4A 109.4 . .
N1 C4 H4B 109.4 . .
C3 C4 H4B 109.4 . .
H4A C4 H4B 108.0 . .
N1 C5 C5 109.78(16) . 8_565
N1 C5 H5A 109.7 . .
C5 C5 H5A 109.7 8_565 .
N1 C5 H5B 109.7 . .
C5 C5 H5B 109.7 8_565 .
H5A C5 H5B 108.2 . .
N1 C6 C7 113.2(3) . .
N1 C6 H6A 108.9 . .
C7 C6 H6A 108.9 . .
N1 C6 H6B 108.9 . .
C7 C6 H6B 108.9 . .
H6A C6 H6B 107.8 . .
C6 C7 C6 114.2(4) . 8_565
C6 C7 H7A 108.7 . .
C6 C7 H7A 108.7 8_565 .
C6 C7 H7B 108.7 . .
C6 C7 H7B 108.7 8_565 .
H7A C7 H7B 107.6 . .
S1A Ni1A S1A 91.3(10) 8_565 .
S1A Mn1A S1A 79.2(9) . 8_565
S1A Mn1A Br1A 94.3(7) . .
S1A Mn1A Br1A 94.3(7) 8_565 .
Ni1A S1A Mn1A 86.3(7) . .

loop_
_geom_bond_atom_site_label_1
_geom_bond_atom_site_label_2
_geom_bond_distance
_geom_bond_site_symmetry_2
Br1 Mn1 2.5486(9) .
Ni1 N1 1.933(3) 8_565
Ni1 N1 1.933(3) .
Ni1 S1 2.1565(9) .
Ni1 S1 2.1565(9) 8_565
Mn1 C2 1.798(4) .
Mn1 C2 1.798(4) 8_565
Mn1 C1 1.884(8) .
Mn1 S1 2.4124(10) 8_565
Mn1 S1 2.4124(10) .
S1 C3 1.832(3) .
O1 C1 0.967(7) .
O2 C2 1.148(4) .
N1 C5 1.489(4) .
N1 C4 1.494(4) .
N1 C6 1.496(4) .
C3 C4 1.517(4) .
C3 H3A 0.9900 .
C3 H3B 0.9900 .
C4 H4A 0.9900 .
C4 H4B 0.9900 .
C5 C5 1.558(7) 8_565
C5 H5A 0.9900 .
C5 H5B 0.9900 .
C6 C7 1.519(4) .
C6 H6A 0.9900 .
C6 H6B 0.9900 .
C7 C6 1.519(4) 8_565
C7 H7A 0.9900 .
C7 H7B 0.9900 .
Br1A Mn1A 2.557(15) .
Ni1A S1A 2.153(15) 8_565
Ni1A S1A 2.153(15) .
Mn1A S1A 2.414(15) .
Mn1A S1A 2.414(15) 8_565

loop_
_geom_torsion_atom_site_label_1
_geom_torsion_atom_site_label_2
_geom_torsion_atom_site_label_3
_geom_torsion_atom_site_label_4
_geom_torsion
_geom_torsion_site_symmetry_4
Ni1 S1 C3 C4 46.0(2) .
Mn1 S1 C3 C4 133.02(19) .
C5 N1 C4 C3 -84.8(3) .
C6 N1 C4 C3 152.4(3) .
Ni1 N1 C4 C3 28.9(3) .
S1 C3 C4 N1 -51.9(3) .
C4 N1 C5 C5 157.40(17) 8_565
C6 N1 C5 C5 -81.6(2) 8_565
Ni1 N1 C5 C5 37.23(15) 8_565
C5 N1 C6 C7 44.2(4) .
C4 N1 C6 C7 167.2(3) .
Ni1 N1 C6 C7 -68.7(3) .
N1 C6 C7 C6 49.4(6) 8_565
